data_7235371
loop_
_publ_author_name
'Kyprianidou, Eleni J.'
'Lazarides, Theodore'
'Kaziannis, Spyridon'
'Kosmidis, Constantine'
'Itskos, Grigorios'
'Manos, Manolis J.'
'Tasiopoulos, Anastasios J.'

_publ_section_title
;
 Single crystal coordinating solvent exchange as a general method for the
 enhancement of the photoluminescence properties of lanthanide MOFs
;
_journal_issue 15
_journal_name_full 'Journal of Materials Chemistry A'
_journal_page_first 5258
_journal_paper_doi 10.1039/c3ta14489e
_journal_volume 2
_journal_year 2014
_chemical_formula_moiety 'C20 H14 Eu N3 O7, C4 H5 N2'
_chemical_formula_sum 'C24 H19 Eu N5 O7'
_chemical_formula_weight 641.41
_space_group_IT_number 15
_space_group_name_Hall '-C 2yc'
_space_group_name_H-M_alt 'C 1 2/c 1'
_symmetry_cell_setting monoclinic
_symmetry_space_group_name_H-M 'C 1 2/c 1'
_atom_sites_solution_hydrogens geom
_atom_sites_solution_primary direct
_atom_sites_solution_secondary difmap
_audit_creation_method SHELXL-97
_cell_angle_alpha 90.00
_cell_angle_beta 95.247(5)
_cell_angle_gamma 90.00
_cell_formula_units_Z 8
_cell_length_a 29.7050(17)
_cell_length_b 12.9699(6)
_cell_length_c 13.8285(6)
_cell_measurement_reflns_used 7041
_cell_measurement_temperature 100(2)
_cell_measurement_theta_max 28.9584
_cell_measurement_theta_min 2.8861
_cell_volume 5305.4(5)
_computing_cell_refinement 'CrysAlis RED'
_computing_data_collection 'CrysAlis CCD'
_computing_data_reduction 'CrysAlis RED'
_computing_molecular_graphics
;
 DIAMOND (Brandenburg, 2006)
 MERCURY (Bruno et al. 2002)
;
_computing_publication_material 'WINGX (Farrugia, 1999)'
_computing_structure_refinement 'SHELXL-97 (Sheldrick, 1997)'
_computing_structure_solution 'SHELXL-97 (Sheldrick, 1997)'
_diffrn_ambient_temperature 100(2)
_diffrn_detector_area_resol_mean 10.4223
_diffrn_measured_fraction_theta_full 0.998
_diffrn_measured_fraction_theta_max 0.998
_diffrn_measurement_device_type 'SuperNova, Dual, Cu at zero, Atlas'
_diffrn_measurement_method '\w scans'
_diffrn_radiation_monochromator mirror
_diffrn_radiation_source 'SuperNova (Mo) X-ray Source'
_diffrn_radiation_type MoK\a
_diffrn_radiation_wavelength 0.71073
_diffrn_reflns_av_R_equivalents 0.0429
_diffrn_reflns_av_sigmaI/netI 0.0332
_diffrn_reflns_limit_h_max 33
_diffrn_reflns_limit_h_min -35
_diffrn_reflns_limit_k_max 13
_diffrn_reflns_limit_k_min -15
_diffrn_reflns_limit_l_max 16
_diffrn_reflns_limit_l_min -16
_diffrn_reflns_number 21125
_diffrn_reflns_theta_full 25.00
_diffrn_reflns_theta_max 25.00
_diffrn_reflns_theta_min 2.89
_exptl_absorpt_coefficient_mu 2.415
_exptl_absorpt_correction_T_max 1.00000
_exptl_absorpt_correction_T_min 0.87914
_exptl_absorpt_correction_type multi-scan
_exptl_absorpt_process_details 'Empirical absorption correction (CrysAlis RED, Oxford Diffraction)'
_exptl_crystal_colour colorless
_exptl_crystal_density_diffrn 1.606
_exptl_crystal_density_method 'not measured'
_exptl_crystal_description plate
_exptl_crystal_F_000 2536
_exptl_crystal_size_max 0.11
_exptl_crystal_size_mid 0.09
_exptl_crystal_size_min 0.07
_refine_diff_density_max 1.302
_refine_diff_density_min -0.846
_refine_diff_density_rms 0.115
_refine_ls_extinction_method none
_refine_ls_goodness_of_fit_ref 1.067
_refine_ls_hydrogen_treatment mixed
_refine_ls_matrix_type full
_refine_ls_number_parameters 340
_refine_ls_number_reflns 4679
_refine_ls_number_restraints 39
_refine_ls_restrained_S_all 1.088
_refine_ls_R_factor_all 0.0354
_refine_ls_R_factor_gt 0.0304
_refine_ls_shift/su_max 0.003
_refine_ls_shift/su_mean 0.000
_refine_ls_structure_factor_coef Fsqd
_refine_ls_weighting_details 'calc w=1/[\s^2^(Fo^2^)+(0.0386P)^2^+27.3045P] where P=(Fo^2^+2Fc^2^)/3'
_refine_ls_weighting_scheme calc
_refine_ls_wR_factor_gt 0.0778
_refine_ls_wR_factor_ref 0.0800
_reflns_number_gt 4146
_reflns_number_total 4679
_reflns_threshold_expression >2sigma(I)
_cod_data_source_file c3ta14489e2.cif
_cod_data_source_block UCY-8-4(5)mIm
_cod_depositor_comments
;
The following automatic conversions were performed:

data item '_symmetry_cell_setting' value 'Monoclinic' was changed to
'monoclinic' in accordance with the
/home/saulius/struct/COD-crude-data/automatic-downloads/DataCite-retrospective/RSC/depositions/lib/dictionaries/cif_core.dic
dictionary named 'cif_core.dic' version 2.4.2 last updated on
2011-04-26.

Automatic conversion script
Id: cif_fix_values 6909 2019-04-08 15:41:33Z antanas 
;
_cod_original_sg_symbol_H-M 'C 2/c'
_cod_database_code 7235371

loop_
_symmetry_equiv_pos_as_xyz
'x, y, z'
'-x, y, -z+1/2'
'x+1/2, y+1/2, z'
'-x+1/2, y+1/2, -z+1/2'
'-x, -y, -z'
'x, -y, z-1/2'
'-x+1/2, -y+1/2, -z'
'x+1/2, -y+1/2, z-1/2'

loop_
_atom_site_label
_atom_site_type_symbol
_atom_site_fract_x
_atom_site_fract_y
_atom_site_fract_z
_atom_site_U_iso_or_equiv
_atom_site_adp_type
_atom_site_occupancy
_atom_site_symmetry_multiplicity
_atom_site_calc_flag
_atom_site_refinement_flags
Eu1 Eu 0.314377(6) 0.800062(15) 1.036555(14) 0.00990(9) Uani 1 1 d .
C1 C 0.39736(14) 0.7552(4) 0.9609(3) 0.0162(9) Uani 1 1 d .
C2 C 0.44350(15) 0.7343(4) 0.9316(3) 0.0204(10) Uani 1 1 d .
C3 C 0.45815(17) 0.6339(4) 0.9203(4) 0.0335(13) Uani 1 1 d .
H3 H 0.4385 0.5794 0.9289 0.040 Uiso 1 1 calc R
C4 C 0.50154(17) 0.6135(4) 0.8964(4) 0.0364(13) Uani 1 1 d .
H4 H 0.5110 0.5457 0.8893 0.044 Uiso 1 1 calc R
C5 C 0.47332(16) 0.8148(4) 0.9190(4) 0.0260(11) Uani 1 1 d .
H5 H 0.4641 0.8825 0.9272 0.031 Uiso 1 1 calc R
C6 C 0.46898(17) 0.6945(4) 0.6170(4) 0.0279(12) Uani 1 1 d .
C7 C 0.48340(16) 0.7950(4) 0.6056(4) 0.0282(12) Uani 1 1 d .
H7 H 0.4639 0.8495 0.6146 0.034 Uiso 1 1 calc R
C8 C 0.42188(16) 0.6763(4) 0.6376(4) 0.0276(11) Uani 1 1 d D
C9 C 0.24425(14) 0.9378(3) 0.9450(3) 0.0126(9) Uani 1 1 d .
C10 C 0.28525(14) 0.5103(3) 0.6152(3) 0.0127(8) Uani 1 1 d .
C11 C 0.26577(14) 0.5766(3) 0.6790(3) 0.0132(9) Uani 1 1 d .
H11 H 0.2346 0.5779 0.6812 0.016 Uiso 1 1 calc R
C12 C 0.29325(14) 0.6407(3) 0.7394(3) 0.0125(9) Uani 1 1 d .
C13 C 0.33916(14) 0.6447(3) 0.7303(3) 0.0170(9) Uani 1 1 d .
H13 H 0.3574 0.6891 0.7695 0.020 Uiso 1 1 calc R
C14 C 0.35826(14) 0.5825(3) 0.6627(3) 0.0173(9) Uani 1 1 d .
C15 C 0.33155(14) 0.5121(3) 0.6080(3) 0.0161(9) Uani 1 1 d .
H15 H 0.3446 0.4664 0.5669 0.019 Uiso 1 1 calc R
C16 C 0.27269(14) 0.7019(3) 0.8175(3) 0.0124(9) Uani 1 1 d .
C17 C 0.32000(16) 1.0159(4) 1.1855(3) 0.0218(10) Uani 1 1 d .
H17 H 0.2887 1.0138 1.1731 0.026 Uiso 1 1 calc R
C18 C 0.38680(16) 1.0602(4) 1.2478(3) 0.0250(11) Uani 1 1 d .
H18 H 0.4103 1.0934 1.2844 0.030 Uiso 1 1 calc R
C19 C 0.39070(15) 0.9825(4) 1.1834(3) 0.0227(10) Uani 1 1 d .
C20 C 0.43299(17) 0.9318(5) 1.1566(4) 0.0377(14) Uani 1 1 d .
H20A H 0.4254 0.8794 1.1088 0.057 Uiso 1 1 calc R
H20B H 0.4486 0.9011 1.2133 0.057 Uiso 1 1 calc R
H20C H 0.4521 0.9824 1.1305 0.057 Uiso 1 1 calc R
C21 C 0.3618(3) 0.1439(6) 0.9099(5) 0.0614(17) Uani 1 1 d U
H21 H 0.3820 0.0928 0.8947 0.074 Uiso 1 1 calc R
C22 C 0.3159(3) 0.2338(7) 0.9879(6) 0.0652(17) Uani 1 1 d U
H22 H 0.2978 0.2550 1.0356 0.078 Uiso 1 1 calc R
C23 C 0.3241(3) 0.2843(6) 0.9089(6) 0.0676(19) Uani 1 1 d U
C24 C 0.3078(4) 0.3873(8) 0.8720(7) 0.102(3) Uani 1 1 d U
H24A H 0.3205 0.4023 0.8122 0.154 Uiso 1 1 calc R
H24B H 0.3169 0.4393 0.9191 0.154 Uiso 1 1 calc R
H24C H 0.2754 0.3865 0.8610 0.154 Uiso 1 1 calc R
N1 N 0.40512(12) 0.5877(3) 0.6464(3) 0.0231(9) Uani 1 1 d .
N2 N 0.34772(12) 0.9550(3) 1.1423(3) 0.0172(8) Uani 1 1 d .
N3 N 0.34153(13) 1.0805(3) 1.2485(3) 0.0222(9) Uani 1 1 d D
N4 N 0.3515(2) 0.2288(5) 0.8568(5) 0.0715(17) Uani 1 1 d U
N5 N 0.3394(2) 0.1446(4) 0.9852(5) 0.0609(15) Uani 1 1 d U
O1 O 0.38365(10) 0.8477(2) 0.9634(2) 0.0169(6) Uani 1 1 d .
O2 O 0.37298(10) 0.6810(2) 0.9835(2) 0.0188(7) Uani 1 1 d .
O3 O 0.27225(9) 0.6454(2) 1.0254(2) 0.0141(6) Uani 1 1 d .
O4 O 0.28493(9) 0.9598(2) 0.9648(2) 0.0154(6) Uani 1 1 d .
O5 O 0.23316(10) 0.6816(2) 0.8333(2) 0.0154(6) Uani 1 1 d .
O6 O 0.29786(9) 0.7696(2) 0.8624(2) 0.0133(6) Uani 1 1 d .
O7 O 0.35767(11) 0.7274(3) 1.1729(2) 0.0257(8) Uani 1 1 d .
H16 H 0.4033(15) 0.739(3) 0.645(4) 0.031 Uiso 1 1 d D
H24 H 0.3268(15) 1.129(3) 1.290(3) 0.031 Uiso 1 1 d D

loop_
_atom_site_aniso_label
_atom_site_aniso_U_11
_atom_site_aniso_U_22
_atom_site_aniso_U_33
_atom_site_aniso_U_23
_atom_site_aniso_U_13
_atom_site_aniso_U_12
Eu1 0.01004(13) 0.00959(13) 0.01054(12) -0.00004(8) 0.00360(8) 0.00013(8)
C1 0.014(2) 0.022(2) 0.013(2) -0.0006(19) 0.0017(17) 0.0008(19)
C2 0.017(2) 0.023(2) 0.022(2) 0.003(2) 0.0066(19) 0.0012(19)
C3 0.023(3) 0.026(3) 0.053(3) 0.005(3) 0.016(2) -0.001(2)
C4 0.028(3) 0.026(3) 0.059(4) 0.008(3) 0.021(3) 0.008(2)
C5 0.022(3) 0.026(3) 0.031(3) 0.002(2) 0.008(2) 0.002(2)
C6 0.019(3) 0.032(3) 0.034(3) -0.008(2) 0.011(2) -0.003(2)
C7 0.018(3) 0.026(3) 0.041(3) -0.005(2) 0.009(2) 0.000(2)
C8 0.018(2) 0.031(3) 0.035(3) -0.007(2) 0.009(2) -0.004(2)
C9 0.017(2) 0.011(2) 0.0106(19) -0.0022(17) 0.0052(16) 0.0020(17)
C10 0.018(2) 0.010(2) 0.0110(19) 0.0013(17) 0.0048(16) -0.0013(17)
C11 0.013(2) 0.014(2) 0.013(2) 0.0032(17) 0.0052(16) -0.0011(17)
C12 0.017(2) 0.011(2) 0.0096(19) -0.0009(17) 0.0036(16) -0.0004(17)
C13 0.018(2) 0.016(2) 0.018(2) -0.0032(18) 0.0050(18) -0.0040(18)
C14 0.015(2) 0.018(2) 0.020(2) -0.0011(19) 0.0073(18) -0.0035(18)
C15 0.015(2) 0.015(2) 0.019(2) -0.0025(18) 0.0073(17) -0.0006(18)
C16 0.015(2) 0.014(2) 0.0091(19) 0.0051(17) 0.0013(16) -0.0001(17)
C17 0.022(2) 0.019(2) 0.025(2) 0.001(2) 0.0046(19) -0.002(2)
C18 0.024(3) 0.026(3) 0.024(2) -0.006(2) -0.001(2) -0.004(2)
C19 0.023(3) 0.023(3) 0.022(2) -0.004(2) 0.0023(19) -0.004(2)
C20 0.021(3) 0.043(3) 0.049(3) -0.020(3) 0.000(2) 0.000(2)
C21 0.082(4) 0.047(3) 0.056(3) 0.000(3) 0.015(3) 0.003(3)
C22 0.066(5) 0.070(4) 0.060(4) -0.014(3) 0.007(3) -0.003(4)
C23 0.084(4) 0.068(3) 0.050(3) -0.011(3) 0.004(3) 0.019(3)
C24 0.129(5) 0.095(4) 0.083(4) 0.006(3) 0.009(4) 0.037(4)
N1 0.0133(19) 0.027(2) 0.030(2) -0.0111(18) 0.0079(16) -0.0037(17)
N2 0.0149(18) 0.0155(19) 0.0217(19) -0.0016(16) 0.0047(15) -0.0024(15)
N3 0.026(2) 0.018(2) 0.025(2) -0.0066(17) 0.0092(17) -0.0019(17)
N4 0.092(4) 0.067(3) 0.058(3) 0.009(2) 0.019(3) 0.012(3)
N5 0.073(4) 0.043(3) 0.069(4) -0.002(3) 0.020(3) -0.020(3)
O1 0.0152(15) 0.0174(16) 0.0190(15) -0.0014(13) 0.0056(12) -0.0011(13)
O2 0.0143(16) 0.0210(17) 0.0221(16) 0.0030(13) 0.0067(13) 0.0027(13)
O3 0.0150(15) 0.0113(15) 0.0167(15) 0.0027(12) 0.0057(12) 0.0008(12)
O4 0.0142(16) 0.0110(15) 0.0208(15) 0.0005(13) 0.0004(12) -0.0028(12)
O5 0.0126(15) 0.0203(16) 0.0145(15) -0.0044(13) 0.0063(12) -0.0033(12)
O6 0.0152(15) 0.0142(15) 0.0109(14) -0.0021(12) 0.0034(12) -0.0022(12)
O7 0.0336(19) 0.0227(18) 0.0198(17) 0.0014(14) -0.0029(14) 0.0032(15)

loop_
_atom_type_symbol
_atom_type_description
_atom_type_scat_dispersion_real
_atom_type_scat_dispersion_imag
_atom_type_scat_source
C C 0.0033 0.0016 'International Tables Vol C Tables 4.2.6.8 and 6.1.1.4'
H H 0.0000 0.0000 'International Tables Vol C Tables 4.2.6.8 and 6.1.1.4'
N N 0.0061 0.0033 'International Tables Vol C Tables 4.2.6.8 and 6.1.1.4'
O O 0.0106 0.0060 'International Tables Vol C Tables 4.2.6.8 and 6.1.1.4'
Eu Eu -0.1578 3.6682 'International Tables Vol C Tables 4.2.6.8 and 6.1.1.4'

loop_
_geom_angle_atom_site_label_1
_geom_angle_atom_site_label_2
_geom_angle_atom_site_label_3
_geom_angle
_geom_angle_site_symmetry_1
_geom_angle_site_symmetry_3
O3 Eu1 O7 87.72(11) . .
O3 Eu1 O5 77.78(10) . 7_567
O7 Eu1 O5 75.94(11) . 7_567
O3 Eu1 O4 121.99(9) . .
O7 Eu1 O4 144.24(11) . .
O5 Eu1 O4 90.42(10) 7_567 .
O3 Eu1 O6 75.00(10) . .
O7 Eu1 O6 139.66(10) . .
O5 Eu1 O6 132.53(10) 7_567 .
O4 Eu1 O6 72.71(10) . .
O3 Eu1 O1 130.26(10) . .
O7 Eu1 O1 90.76(11) . .
O5 Eu1 O1 149.07(10) 7_567 .
O4 Eu1 O1 84.32(10) . .
O6 Eu1 O1 74.64(9) . .
O3 Eu1 O2 80.45(10) . .
O7 Eu1 O2 69.25(11) . .
O5 Eu1 O2 139.35(10) 7_567 .
O4 Eu1 O2 130.20(10) . .
O6 Eu1 O2 72.05(10) . .
O1 Eu1 O2 53.05(10) . .
O3 Eu1 N2 148.99(10) . .
O7 Eu1 N2 73.28(11) . .
O5 Eu1 N2 74.00(10) 7_567 .
O4 Eu1 N2 71.19(11) . .
O6 Eu1 N2 134.72(11) . .
O1 Eu1 N2 75.46(10) . .
O2 Eu1 N2 113.65(11) . .
O3 Eu1 O3 73.80(10) . 7_567
O7 Eu1 O3 141.03(10) . 7_567
O5 Eu1 O3 66.86(9) 7_567 7_567
O4 Eu1 O3 49.91(9) . 7_567
O6 Eu1 O3 68.56(9) . 7_567
O1 Eu1 O3 127.41(9) . 7_567
O2 Eu1 O3 137.15(9) . 7_567
N2 Eu1 O3 105.85(10) . 7_567
O3 Eu1 C1 106.01(12) . .
O7 Eu1 C1 77.59(12) . .
O5 Eu1 C1 153.08(11) 7_567 .
O4 Eu1 C1 108.59(11) . .
O6 Eu1 C1 72.86(11) . .
O1 Eu1 C1 26.63(12) . .
O2 Eu1 C1 26.49(12) . .
N2 Eu1 C1 93.81(12) . .
O3 Eu1 C1 140.04(10) 7_567 .
O3 Eu1 C9 97.92(11) . .
O7 Eu1 C9 153.18(11) . .
O5 Eu1 C9 79.66(10) 7_567 .
O4 Eu1 C9 24.55(10) . .
O6 Eu1 C9 66.66(10) . .
O1 Eu1 C9 104.91(11) . .
O2 Eu1 C9 137.49(10) . .
N2 Eu1 C9 89.49(11) . .
O3 Eu1 C9 25.50(10) 7_567 .
C1 Eu1 C9 124.98(12) . .
O3 Eu1 Eu1 40.01(7) . 7_567
O7 Eu1 Eu1 119.83(8) . 7_567
O5 Eu1 Eu1 67.31(7) 7_567 7_567
O4 Eu1 Eu1 82.86(7) . 7_567
O6 Eu1 Eu1 66.75(7) . 7_567
O1 Eu1 Eu1 141.35(7) . 7_567
O2 Eu1 Eu1 113.25(7) . 7_567
N2 Eu1 Eu1 132.79(8) . 7_567
O3 Eu1 Eu1 33.79(6) 7_567 7_567
C1 Eu1 Eu1 132.29(9) . 7_567
C9 Eu1 Eu1 58.37(8) . 7_567
O2 C1 O1 121.5(4) . .
O2 C1 C2 119.5(4) . .
O1 C1 C2 119.0(4) . .
O2 C1 Eu1 61.7(2) . .
O1 C1 Eu1 60.1(2) . .
C2 C1 Eu1 173.8(3) . .
C3 C2 C5 118.8(4) . .
C3 C2 C1 120.5(4) . .
C5 C2 C1 120.7(4) . .
C4 C3 C2 121.0(5) . .
C4 C3 H3 119.5 . .
C2 C3 H3 119.5 . .
C3 C4 C6 119.9(5) . 2_656
C3 C4 H4 120.1 . .
C6 C4 H4 120.1 2_656 .
C7 C5 C2 120.6(5) 2_656 .
C7 C5 H5 119.7 2_656 .
C2 C5 H5 119.7 . .
C7 C6 C4 119.4(5) . 2_656
C7 C6 C8 118.8(5) . .
C4 C6 C8 121.7(5) 2_656 .
C5 C7 C6 120.4(5) 2_656 .
C5 C7 H7 119.8 2_656 .
C6 C7 H7 119.8 . .
N1 C8 C6 123.7(5) . .
N1 C8 H16 121(3) . .
C6 C8 H16 116(3) . .
O4 C9 O3 121.2(4) . 7_567
O4 C9 C10 119.2(4) . 4_556
O3 C9 C10 119.6(4) 7_567 4_556
O4 C9 Eu1 53.9(2) . .
O3 C9 Eu1 67.9(2) 7_567 .
C10 C9 Eu1 169.4(3) 4_556 .
C15 C10 C11 120.4(4) . .
C15 C10 C9 120.5(4) . 4_546
C11 C10 C9 119.1(4) . 4_546
C12 C11 C10 119.6(4) . .
C12 C11 H11 120.2 . .
C10 C11 H11 120.2 . .
C13 C12 C11 119.9(4) . .
C13 C12 C16 120.7(4) . .
C11 C12 C16 119.3(4) . .
C12 C13 C14 120.3(4) . .
C12 C13 H13 119.9 . .
C14 C13 H13 119.9 . .
C15 C14 C13 119.9(4) . .
C15 C14 N1 117.4(4) . .
C13 C14 N1 122.7(4) . .
C10 C15 C14 119.6(4) . .
C10 C15 H15 120.2 . .
C14 C15 H15 120.2 . .
O5 C16 O6 125.5(4) . .
O5 C16 C12 117.7(4) . .
O6 C16 C12 116.8(4) . .
N2 C17 N3 113.0(4) . .
N2 C17 H17 123.5 . .
N3 C17 H17 123.5 . .
C19 C18 N3 106.8(4) . .
C19 C18 H18 126.6 . .
N3 C18 H18 126.6 . .
C18 C19 N2 109.1(4) . .
C18 C19 C20 127.8(4) . .
N2 C19 C20 123.1(4) . .
C19 C20 H20A 109.5 . .
C19 C20 H20B 109.5 . .
H20A C20 H20B 109.5 . .
C19 C20 H20C 109.5 . .
H20A C20 H20C 109.5 . .
H20B C20 H20C 109.5 . .
N5 C21 N4 109.1(7) . .
N5 C21 H21 125.4 . .
N4 C21 H21 125.4 . .
C23 C22 N5 105.5(7) . .
C23 C22 H22 127.2 . .
N5 C22 H22 127.2 . .
C22 C23 N4 110.2(7) . .
C22 C23 C24 130.5(8) . .
N4 C23 C24 119.3(8) . .
C23 C24 H24A 109.5 . .
C23 C24 H24B 109.5 . .
H24A C24 H24B 109.5 . .
C23 C24 H24C 109.5 . .
H24A C24 H24C 109.5 . .
H24B C24 H24C 109.5 . .
C8 N1 C14 117.1(4) . .
C17 N2 C19 104.4(4) . .
C17 N2 Eu1 119.3(3) . .
C19 N2 Eu1 135.0(3) . .
C17 N3 C18 106.7(4) . .
C17 N3 H24 125(3) . .
C18 N3 H24 128(3) . .
C21 N4 C23 105.4(7) . .
C21 N5 C22 109.6(7) . .
C1 O1 Eu1 93.3(2) . .
C1 O2 Eu1 91.8(3) . .
C9 O3 Eu1 156.9(3) 7_567 .
C9 O3 Eu1 86.6(2) 7_567 7_567
Eu1 O3 Eu1 106.20(10) . 7_567
C9 O4 Eu1 101.6(2) . .
C16 O5 Eu1 137.9(3) . 7_567
C16 O6 Eu1 130.2(3) . .

loop_
_geom_bond_atom_site_label_1
_geom_bond_atom_site_label_2
_geom_bond_distance
_geom_bond_site_symmetry_2
Eu1 O3 2.362(3) .
Eu1 O7 2.378(3) .
Eu1 O5 2.398(3) 7_567
Eu1 O4 2.425(3) .
Eu1 O6 2.446(3) .
Eu1 O1 2.453(3) .
Eu1 O2 2.488(3) .
Eu1 N2 2.626(4) .
Eu1 O3 2.730(3) 7_567
Eu1 C1 2.825(4) .
Eu1 C9 2.942(4) .
C1 O2 1.261(5) .
C1 O1 1.268(6) .
C1 C2 1.489(6) .
C2 C3 1.387(7) .
C2 C5 1.390(7) .
C3 C4 1.385(7) .
C3 H3 0.9300 .
C4 C6 1.391(7) 2_656
C4 H4 0.9300 .
C5 C7 1.384(7) 2_656
C5 H5 0.9300 .
C6 C7 1.385(7) .
C6 C4 1.391(7) 2_656
C6 C8 1.473(7) .
C7 C5 1.384(7) 2_656
C7 H7 0.9300 .
C8 N1 1.262(6) .
C8 H16 0.99(2) .
C9 O4 1.248(5) .
C9 O3 1.269(5) 7_567
C9 C10 1.487(6) 4_556
C10 C15 1.388(6) .
C10 C11 1.396(6) .
C10 C9 1.487(6) 4_546
C11 C12 1.389(6) .
C11 H11 0.9300 .
C12 C13 1.382(6) .
C12 C16 1.514(6) .
C13 C14 1.394(6) .
C13 H13 0.9300 .
C14 C15 1.388(6) .
C14 N1 1.432(5) .
C15 H15 0.9300 .
C16 O5 1.242(5) .
C16 O6 1.277(5) .
C17 N2 1.322(6) .
C17 N3 1.330(6) .
C17 H17 0.9300 .
C18 C19 1.358(7) .
C18 N3 1.371(6) .
C18 H18 0.9300 .
C19 N2 1.395(6) .
C19 C20 1.494(7) .
C20 H20A 0.9600 .
C20 H20B 0.9600 .
C20 H20C 0.9600 .
C21 N5 1.287(9) .
C21 N4 1.343(9) .
C21 H21 0.9300 .
C22 C23 1.316(11) .
C22 N5 1.353(10) .
C22 H22 0.9300 .
C23 N4 1.344(10) .
C23 C24 1.495(11) .
C24 H24A 0.9600 .
C24 H24B 0.9600 .
C24 H24C 0.9600 .
N3 H24 0.98(2) .
O3 C9 1.269(5) 7_567
O3 Eu1 2.730(3) 7_567
O5 Eu1 2.398(3) 7_567

loop_
_platon_squeeze_void_nr
_platon_squeeze_void_average_x
_platon_squeeze_void_average_y
_platon_squeeze_void_average_z
_platon_squeeze_void_volume
_platon_squeeze_void_count_electrons
_platon_squeeze_void_content
1 0.000 0.207 0.250 216 23 ' '
2 0.500 0.293 0.750 216 23 ' '
3 0.000 0.793 0.750 216 23 ' '
4 0.500 0.707 0.250 216 23 ' '
